data_1532493
loop_
_publ_author_name
'Wu, Di'
'Ganguly, Rakesh'
'Li, Yongxin'
'Hoo, Sin Ni'
'Hirao, Hajime'
'Kinjo, Rei'

_publ_section_title
;
 Reversible [4 + 2] cycloaddition reaction of 1,3,2,5-diazadiborinine with
 ethylene
;
_journal_issue 12
_journal_name_full 'Chem. Sci.'
_journal_page_first 7150
_journal_paper_doi 10.1039/C5SC03174E
_journal_volume 6
_journal_year 2015
_chemical_formula_sum 'C30 H33 B2 Br N2 O2'
_chemical_formula_weight 555.11
_space_group_crystal_system monoclinic
_space_group_IT_number 14
_space_group_name_Hall '-P 2yn'
_space_group_name_H-M_alt 'P 1 21/n 1'
_symmetry_space_group_name_Hall '-P 2yn'
_symmetry_space_group_name_H-M 'P 1 21/n 1'
_atom_sites_solution_hydrogens geom
_audit_update_record
;
2015-08-14 deposited with the CCDC.
2015-09-23 downloaded from the CCDC.
;
_cell_angle_alpha 90
_cell_angle_beta 94.399(3)
_cell_angle_gamma 90
_cell_formula_units_Z 4
_cell_length_a 9.5066(6)
_cell_length_b 9.2480(5)
_cell_length_c 30.632(2)
_cell_measurement_reflns_used 1996
_cell_measurement_temperature 153.(2)
_cell_measurement_theta_max 21.9480
_cell_measurement_theta_min 2.5748
_cell_volume 2685.1(3)
_computing_cell_refinement 'SAINT V8.34A (Bruker AXS Inc., 2013)'
_computing_data_collection 'APEX2 (Bruker AXS Inc., 2014)'
_computing_data_reduction 'SAINT V8.34A (Bruker AXS Inc., 2013)'
_computing_molecular_graphics 'XP (Bruker AXS Inc., 2014)'
_computing_publication_material 'APEX2 (Bruker AXS Inc., 2014)'
_computing_structure_refinement 'SHELXL-2014/7 (Sheldrick, 2014)'
_computing_structure_solution 'SHELXT (Bruker AXS Inc., 2014)'
_diffrn_ambient_temperature 153.(2)
_diffrn_detector_area_resol_mean 8.3333
_diffrn_measured_fraction_theta_full 0.982
_diffrn_measured_fraction_theta_max 0.982
_diffrn_measurement_device_type 'CCD area detector'
_diffrn_measurement_method 'phi and omega scans'
_diffrn_radiation_monochromator graphite
_diffrn_radiation_type MoK\a
_diffrn_radiation_wavelength 0.71073
_diffrn_reflns_av_R_equivalents 0.0636
_diffrn_reflns_av_unetI/netI 0.1149
_diffrn_reflns_limit_h_max 13
_diffrn_reflns_limit_h_min -7
_diffrn_reflns_limit_k_max 12
_diffrn_reflns_limit_k_min -12
_diffrn_reflns_limit_l_max 41
_diffrn_reflns_limit_l_min -43
_diffrn_reflns_number 17487
_diffrn_reflns_theta_full 30.05
_diffrn_reflns_theta_max 30.05
_diffrn_reflns_theta_min 2.30
_diffrn_source 'fine-focus sealed tube'
_exptl_absorpt_coefficient_mu 1.562
_exptl_absorpt_correction_T_max 0.85
_exptl_absorpt_correction_T_min 0.60
_exptl_absorpt_correction_type multi-scan
_exptl_absorpt_process_details 'SADABS V2014/5 (Bruker AXS Inc.)'
_exptl_crystal_colour colourless
_exptl_crystal_density_diffrn 1.373
_exptl_crystal_density_method 'not measured'
_exptl_crystal_description block
_exptl_crystal_F_000 1152
_exptl_crystal_size_max 0.420
_exptl_crystal_size_mid 0.120
_exptl_crystal_size_min 0.110
_refine_diff_density_max 0.442
_refine_diff_density_min -0.702
_refine_ls_extinction_method none
_refine_ls_goodness_of_fit_ref 0.986
_refine_ls_hydrogen_treatment constr
_refine_ls_matrix_type full
_refine_ls_number_parameters 338
_refine_ls_number_reflns 7720
_refine_ls_number_restraints 0
_refine_ls_restrained_S_all 0.986
_refine_ls_R_factor_all 0.1277
_refine_ls_R_factor_gt 0.0583
_refine_ls_shift/su_max 0.002
_refine_ls_shift/su_mean 0.000
_refine_ls_structure_factor_coef Fsqd
_refine_ls_weighting_details 'w=1/[\s^2^(Fo^2^)+(0.0449P)^2^] where P=(Fo^2^+2Fc^2^)/3'
_refine_ls_weighting_scheme calc
_refine_ls_wR_factor_gt 0.1050
_refine_ls_wR_factor_ref 0.1268
_reflns_number_gt 4301
_reflns_number_total 7720
_reflns_threshold_expression 'I > 2\s(I)'
_cod_data_source_file c5sc03174e2.cif
_cod_data_source_block I
_cod_depositor_comments 'Adding full bibliography for 1532490--1532494.cif.'
_cod_database_code 1532493

loop_
_space_group_symop_operation_xyz
'x, y, z'
'-x+1/2, y+1/2, -z+1/2'
'-x, -y, -z'
'x-1/2, -y-1/2, z-1/2'

loop_
_atom_site_type_symbol
_atom_site_label
_atom_site_fract_x
_atom_site_fract_y
_atom_site_fract_z
_atom_site_U_iso_or_equiv
_atom_site_adp_type
_atom_site_calc_flag
_atom_site_refinement_flags_adp
_atom_site_refinement_flags_posn
_atom_site_occupancy
B B1 -0.0083(3) 0.7999(3) 0.61258(11) 0.0200(7) Uani d . . 1
B B2 0.2107(3) 0.8140(3) 0.67851(10) 0.0172(7) Uani d . . 1
Br Br1 0.71939(4) 1.26691(3) 0.59158(2) 0.03804(12) Uani d . . 1
C C1 -0.1330(3) 0.7807(3) 0.57442(9) 0.0207(6) Uani d . . 1
C C2 -0.2155(3) 0.6555(3) 0.56776(9) 0.0243(7) Uani d . . 1
H H2 -0.1982 0.5764 0.5872 0.029 Uiso calc U R 1
C C3 -0.3207(3) 0.6416(3) 0.53420(10) 0.0277(7) Uani d . . 1
H H3 -0.375 0.5555 0.5315 0.033 Uiso calc U R 1
C C4 -0.3467(3) 0.7535(3) 0.50457(10) 0.0338(8) Uani d . . 1
H H4 -0.418 0.7449 0.4812 0.041 Uiso calc U R 1
C C5 -0.2663(3) 0.8781(3) 0.50973(10) 0.0328(8) Uani d . . 1
H H5 -0.2821 0.9553 0.4895 0.039 Uiso calc U R 1
C C6 -0.1634(3) 0.8919(3) 0.54389(9) 0.0266(7) Uani d . . 1
H H6 -0.1115 0.9796 0.5468 0.032 Uiso calc U R 1
C C7 0.1654(3) 0.5911(3) 0.57279(9) 0.0234(7) Uani d . . 1
C C8 0.0944(4) 0.4454(3) 0.57805(11) 0.0365(8) Uani d . . 1
H H8A 0.117 0.4092 0.6078 0.055 Uiso calc U R 1
H H8B 0.1284 0.3766 0.5569 0.055 Uiso calc U R 1
H H8C -0.0081 0.4565 0.5728 0.055 Uiso calc U R 1
C C9 0.1374(4) 0.6525(3) 0.52714(10) 0.0353(8) Uani d . . 1
H H9A 0.0354 0.657 0.5196 0.053 Uiso calc U R 1
H H9B 0.1812 0.5903 0.5061 0.053 Uiso calc U R 1
H H9C 0.1775 0.75 0.5261 0.053 Uiso calc U R 1
C C10 0.3243(3) 0.5780(3) 0.58544(9) 0.0293(7) Uani d . . 1
H H10A 0.3549 0.4758 0.5843 0.035 Uiso calc U R 1
H H10B 0.3789 0.6356 0.5653 0.035 Uiso calc U R 1
C C11 0.2274(3) 0.7075(3) 0.63788(9) 0.0185(6) Uani d . . 1
C C12 0.0532(3) 0.7802(3) 0.69138(9) 0.0172(6) Uani d . . 1
C C13 -0.1342(3) 0.7506(3) 0.73158(9) 0.0253(7) Uani d . . 1
H H13A -0.1817 0.8249 0.7485 0.03 Uiso calc U R 1
H H13B -0.1523 0.6543 0.7441 0.03 Uiso calc U R 1
C C14 -0.1887(3) 0.7563(3) 0.68260(9) 0.0204(6) Uani d . . 1
C C15 -0.2764(3) 0.8903(3) 0.67165(10) 0.0293(7) Uani d . . 1
H H15A -0.2218 0.9766 0.6806 0.044 Uiso calc U R 1
H H15B -0.3626 0.8871 0.6873 0.044 Uiso calc U R 1
H H15C -0.3016 0.8937 0.64 0.044 Uiso calc U R 1
C C16 -0.2731(3) 0.6203(3) 0.67045(10) 0.0290(7) Uani d . . 1
H H16A -0.3218 0.6321 0.6413 0.043 Uiso calc U R 1
H H16B -0.3427 0.604 0.6919 0.043 Uiso calc U R 1
H H16C -0.2091 0.5372 0.6703 0.043 Uiso calc U R 1
C C17 0.0620(3) 0.9609(3) 0.61607(9) 0.0195(6) Uani d . . 1
H H17A 0.1015 0.9842 0.5879 0.023 Uiso calc U R 1
H H17B -0.0129 1.0323 0.6207 0.023 Uiso calc U R 1
C C18 0.1812(3) 0.9761(3) 0.65382(8) 0.0187(6) Uani d . . 1
H H18 0.1441 1.0419 0.6762 0.022 Uiso calc U R 1
C C19 0.3131(3) 1.0454(3) 0.63932(8) 0.0193(6) Uani d . . 1
C C20 0.3814(3) 0.9930(3) 0.60403(9) 0.0217(6) Uani d . . 1
H H20 0.3444 0.9096 0.5891 0.026 Uiso calc U R 1
C C21 0.5017(3) 1.0573(3) 0.58959(9) 0.0222(6) Uani d . . 1
H H21 0.5462 1.0187 0.5654 0.027 Uiso calc U R 1
C C22 0.5543(3) 1.1784(3) 0.61126(10) 0.0235(7) Uani d . . 1
C C23 0.4922(3) 1.2346(3) 0.64696(10) 0.0296(7) Uani d . . 1
H H23 0.5309 1.3172 0.6619 0.036 Uiso calc U R 1
C C24 0.3715(3) 1.1675(3) 0.66060(9) 0.0263(7) Uani d . . 1
H H24 0.3279 1.2059 0.685 0.032 Uiso calc U R 1
C C25 0.3286(3) 0.8050(3) 0.71886(9) 0.0178(6) Uani d . . 1
C C26 0.3472(3) 0.9179(3) 0.74928(9) 0.0237(7) Uani d . . 1
H H26 0.2943 1.0043 0.7443 0.028 Uiso calc U R 1
C C27 0.4397(3) 0.9082(3) 0.78621(10) 0.0300(7) Uani d . . 1
H H27 0.4473 0.986 0.8065 0.036 Uiso calc U R 1
C C28 0.5215(3) 0.7853(3) 0.79385(10) 0.0273(7) Uani d . . 1
H H28 0.5868 0.7789 0.8189 0.033 Uiso calc U R 1
C C29 0.5061(3) 0.6725(3) 0.76436(9) 0.0244(7) Uani d . . 1
H H29 0.5608 0.5873 0.7691 0.029 Uiso calc U R 1
C C30 0.4115(3) 0.6830(3) 0.72805(9) 0.0204(6) Uani d . . 1
H H30 0.4026 0.6035 0.7084 0.025 Uiso calc U R 1
N N1 0.1244(2) 0.6935(2) 0.60757(7) 0.0191(5) Uani d . . 1
N N2 -0.0505(2) 0.7638(2) 0.66171(7) 0.0169(5) Uani d . . 1
O O1 0.3449(2) 0.6339(2) 0.63007(6) 0.0237(5) Uani d . . 1
O O2 0.01677(19) 0.77866(19) 0.73282(6) 0.0198(4) Uani d . . 1

loop_
_atom_site_aniso_label
_atom_site_aniso_U_11
_atom_site_aniso_U_22
_atom_site_aniso_U_33
_atom_site_aniso_U_12
_atom_site_aniso_U_13
_atom_site_aniso_U_23
B1 0.0168(16) 0.0248(16) 0.0181(16) 0.0016(14) 0.0006(14) 0.0013(13)
B2 0.0132(16) 0.0205(15) 0.0173(16) -0.0016(13) -0.0034(14) 0.0007(12)
Br1 0.0323(2) 0.0393(2) 0.0425(2) -0.01707(16) 0.00231(16) 0.00717(16)
C1 0.0175(14) 0.0274(14) 0.0167(14) 0.0021(13) -0.0013(13) -0.0014(12)
C2 0.0220(16) 0.0295(16) 0.0211(16) 0.0004(13) -0.0010(14) -0.0021(12)
C3 0.0192(16) 0.0355(17) 0.0276(17) -0.0002(14) -0.0035(15) -0.0080(14)
C4 0.0273(17) 0.048(2) 0.0241(16) 0.0064(16) -0.0085(15) -0.0078(15)
C5 0.037(2) 0.0391(18) 0.0204(16) 0.0095(16) -0.0107(16) 0.0059(14)
C6 0.0267(17) 0.0291(15) 0.0230(16) 0.0015(14) -0.0055(15) 0.0017(13)
C7 0.0225(16) 0.0306(15) 0.0170(15) 0.0044(13) 0.0001(14) -0.0060(12)
C8 0.036(2) 0.0312(16) 0.043(2) 0.0028(15) 0.0045(17) -0.0104(15)
C9 0.033(2) 0.050(2) 0.0227(17) 0.0075(16) 0.0031(16) -0.0037(15)
C10 0.0266(18) 0.0383(17) 0.0230(16) 0.0050(14) 0.0013(15) -0.0091(14)
C11 0.0150(14) 0.0201(13) 0.0206(15) 0.0001(12) 0.0025(13) 0.0034(11)
C12 0.0187(14) 0.0154(12) 0.0173(14) 0.0032(11) 0.0009(12) 0.0007(11)
C13 0.0164(14) 0.0348(16) 0.0251(16) -0.0007(13) 0.0041(13) 0.0025(13)
C14 0.0115(13) 0.0284(15) 0.0209(14) -0.0002(12) -0.0002(12) 0.0006(12)
C15 0.0216(17) 0.0351(17) 0.0308(18) 0.0070(14) -0.0013(15) -0.0004(14)
C16 0.0217(17) 0.0352(17) 0.0306(18) -0.0055(14) 0.0060(15) -0.0019(14)
C17 0.0170(15) 0.0225(13) 0.0185(15) 0.0005(12) -0.0027(13) 0.0038(11)
C18 0.0170(15) 0.0210(13) 0.0177(14) 0.0025(12) -0.0005(13) -0.0030(11)
C19 0.0197(15) 0.0214(14) 0.0156(14) -0.0007(12) -0.0064(13) 0.0031(11)
C20 0.0199(15) 0.0259(15) 0.0187(15) -0.0057(13) -0.0023(13) 0.0021(12)
C21 0.0189(15) 0.0272(15) 0.0198(15) -0.0008(13) -0.0040(13) 0.0044(12)
C22 0.0210(16) 0.0212(14) 0.0271(17) -0.0057(13) -0.0056(14) 0.0076(12)
C23 0.0356(18) 0.0232(15) 0.0292(17) -0.0089(14) -0.0034(15) 0.0005(13)
C24 0.0338(19) 0.0249(15) 0.0198(16) -0.0020(14) -0.0007(15) -0.0035(12)
C25 0.0161(14) 0.0217(13) 0.0157(14) -0.0052(12) 0.0019(12) 0.0015(11)
C26 0.0205(16) 0.0246(14) 0.0252(16) 0.0006(12) -0.0033(14) 0.0009(12)
C27 0.037(2) 0.0273(16) 0.0240(17) -0.0054(14) -0.0089(16) -0.0019(13)
C28 0.0214(16) 0.0353(17) 0.0235(16) -0.0055(14) -0.0090(14) 0.0067(13)
C29 0.0212(16) 0.0269(15) 0.0249(16) 0.0039(13) 0.0005(14) 0.0088(13)
C30 0.0193(15) 0.0220(14) 0.0198(15) -0.0004(12) 0.0009(13) 0.0003(11)
N1 0.0165(12) 0.0248(12) 0.0154(12) -0.0010(10) -0.0024(11) -0.0023(10)
N2 0.0121(11) 0.0222(11) 0.0161(11) -0.0003(10) -0.0011(10) 0.0012(9)
O1 0.0175(11) 0.0312(11) 0.0221(11) 0.0054(9) -0.0004(9) -0.0061(9)
O2 0.0163(10) 0.0279(10) 0.0151(10) 0.0005(8) 0.0001(8) 0.0021(8)

loop_
_atom_type_symbol
_atom_type_description
_atom_type_scat_dispersion_real
_atom_type_scat_dispersion_imag
_atom_type_scat_source
C C 0.0033 0.0016 'International Tables Vol C Tables 4.2.6.8 and 6.1.1.4'
H H 0.0000 0.0000 'International Tables Vol C Tables 4.2.6.8 and 6.1.1.4'
B B 0.0013 0.0007 'International Tables Vol C Tables 4.2.6.8 and 6.1.1.4'
N N 0.0061 0.0033 'International Tables Vol C Tables 4.2.6.8 and 6.1.1.4'
O O 0.0106 0.0060 'International Tables Vol C Tables 4.2.6.8 and 6.1.1.4'
Br Br -0.2901 2.4595 'International Tables Vol C Tables 4.2.6.8 and 6.1.1.4'

loop_
_geom_angle_atom_site_label_1
_geom_angle_atom_site_label_2
_geom_angle_atom_site_label_3
_geom_angle
C1 B1 N1 113.6(2)
C1 B1 N2 115.5(2)
N1 B1 N2 102.3(2)
C1 B1 C17 115.0(2)
N1 B1 C17 104.1(2)
N2 B1 C17 104.8(2)
C11 B2 C25 117.4(2)
C11 B2 C12 102.7(2)
C25 B2 C12 114.2(2)
C11 B2 C18 102.7(2)
C25 B2 C18 118.1(2)
C12 B2 C18 99.0(2)
C2 C1 C6 115.0(3)
C2 C1 B1 124.6(2)
C6 C1 B1 120.4(3)
C3 C2 C1 123.2(3)
C2 C3 C4 120.0(3)
C5 C4 C3 118.5(3)
C6 C5 C4 121.0(3)
C5 C6 C1 122.3(3)
N1 C7 C9 112.5(2)
N1 C7 C8 110.0(2)
C9 C7 C8 112.4(2)
N1 C7 C10 100.1(2)
C9 C7 C10 111.3(3)
C8 C7 C10 109.8(2)
O1 C10 C7 105.5(2)
N1 C11 O1 114.4(2)
N1 C11 B2 120.0(2)
O1 C11 B2 125.6(2)
N2 C12 O2 115.1(2)
N2 C12 B2 121.5(2)
O2 C12 B2 123.1(2)
O2 C13 C14 106.0(2)
N2 C14 C15 110.6(2)
N2 C14 C16 113.2(2)
C15 C14 C16 110.5(2)
N2 C14 C13 100.1(2)
C15 C14 C13 112.3(2)
C16 C14 C13 109.8(2)
C18 C17 B1 113.6(2)
C19 C18 C17 113.1(2)
C19 C18 B2 113.3(2)
C17 C18 B2 109.7(2)
C20 C19 C24 116.8(3)
C20 C19 C18 122.1(2)
C24 C19 C18 121.1(3)
C19 C20 C21 122.9(3)
C22 C21 C20 118.2(3)
C21 C22 C23 121.7(3)
C21 C22 Br1 118.3(2)
C23 C22 Br1 120.0(2)
C22 C23 C24 118.7(3)
C23 C24 C19 121.7(3)
C30 C25 C26 115.4(3)
C30 C25 B2 123.3(2)
C26 C25 B2 121.2(2)
C27 C26 C25 122.4(3)
C26 C27 C28 120.4(3)
C29 C28 C27 118.6(3)
C30 C29 C28 120.3(3)
C29 C30 C25 123.0(3)
C11 N1 C7 110.2(2)
C11 N1 B1 114.9(2)
C7 N1 B1 134.4(2)
C12 N2 C14 110.4(2)
C12 N2 B1 113.4(2)
C14 N2 B1 133.6(2)
C11 O1 C10 107.0(2)
C12 O2 C13 107.6(2)

loop_
_geom_bond_atom_site_label_1
_geom_bond_atom_site_label_2
_geom_bond_distance
B1 C1 1.609(4)
B1 N1 1.615(4)
B1 N2 1.622(4)
B1 C17 1.632(4)
B2 C11 1.605(4)
B2 C25 1.606(4)
B2 C12 1.608(4)
B2 C18 1.693(4)
Br1 C22 1.908(3)
C1 C2 1.405(4)
C1 C6 1.405(4)
C2 C3 1.384(4)
C3 C4 1.386(4)
C4 C5 1.385(4)
C5 C6 1.382(4)
C7 N1 1.499(3)
C7 C9 1.514(4)
C7 C8 1.522(4)
C7 C10 1.535(4)
C10 O1 1.461(3)
C11 N1 1.303(3)
C11 O1 1.345(3)
C12 N2 1.298(3)
C12 O2 1.341(3)
C13 O2 1.456(3)
C13 C14 1.550(4)
C14 N2 1.506(3)
C14 C15 1.517(4)
C14 C16 1.523(4)
C17 C18 1.562(4)
C18 C19 1.505(4)
C19 C20 1.390(4)
C19 C24 1.398(4)
C20 C21 1.391(4)
C21 C22 1.376(4)
C22 C23 1.383(4)
C23 C24 1.396(4)
C25 C30 1.392(4)
C25 C26 1.402(4)
C26 C27 1.381(4)
C27 C28 1.386(4)
C28 C29 1.380(4)
C29 C30 1.378(4)
